data_4309023
loop_
_publ_author_name
'Kamaluddin Abdur-Rashid'
'Robert Abbel'
'Alen Hadzovic'
'Alan J. Lough'
'Robert H. Morris'

_publ_section_title
;
Chemistry of Ruthenium(II) Monohydride and Dihydride Complexes Containing
Pyridyl Donor Ligands Including Catalytic Ketone H2-Hydrogenation1
;
_journal_name_full 'Inorganic Chemistry'
_journal_page_first 2483
_journal_page_last 2492
_journal_paper_doi 10.1021/ic0489387
_journal_volume 44
_journal_year 2005
_chemical_formula_moiety 'C42 H3 H36 Cl N2 P2 Ru'
_chemical_formula_sum 'C42 H39 Cl N2 P2 Ru'
_chemical_formula_weight 770.21
_chemical_name_systematic
; 
 ? 
;
_space_group_IT_number 2
_symmetry_cell_setting triclinic
_symmetry_space_group_name_Hall '-P 1'
_symmetry_space_group_name_H-M 'P -1'
_atom_sites_solution_hydrogens geom
_atom_sites_solution_primary direct
_atom_sites_solution_secondary difmap
_audit_creation_method SHELXL-97
_cell_angle_alpha 81.380(1)
_cell_angle_beta 82.400(1)
_cell_angle_gamma 79.001(1)
_cell_formula_units_Z 4
_cell_length_a 10.85910(10)
_cell_length_b 18.4542(3)
_cell_length_c 22.6775(3)
_cell_measurement_reflns_used 12959
_cell_measurement_temperature 273(1)
_cell_measurement_theta_max 27.5
_cell_measurement_theta_min 2.6
_cell_volume 4385.38(10)
_computing_cell_refinement 'Denzo-SMN (Otwinowski & Minor, 1997)'
_computing_data_collection 'Collect (Nonius BV, 1997-2003)'
_computing_data_reduction Denzo-SMN
_computing_molecular_graphics 'SHELXTL V6.12'
_computing_publication_material 'SHELXTL V6.12'
_computing_structure_refinement 'SHELXTL V6.12(Sheldrick, 2001)'
_computing_structure_solution 'SIR-92 (Altomare et al., 1993)'
_diffrn_ambient_temperature 273(2)
_diffrn_detector_area_resol_mean 9
_diffrn_measured_fraction_theta_full 0.979
_diffrn_measured_fraction_theta_max 0.965
_diffrn_measurement_device_type 'Nonius KappaCCD'
_diffrn_measurement_method '\f scans and \w scans with \k offsets'
_diffrn_radiation_monochromator graphite
_diffrn_radiation_source 'fine-focus sealed tube'
_diffrn_radiation_type MoK\a
_diffrn_radiation_wavelength 0.71073
_diffrn_reflns_av_R_equivalents 0.033
_diffrn_reflns_av_sigmaI/netI 0.053
_diffrn_reflns_limit_h_max 14
_diffrn_reflns_limit_h_min -14
_diffrn_reflns_limit_k_max 23
_diffrn_reflns_limit_k_min -23
_diffrn_reflns_limit_l_max 29
_diffrn_reflns_limit_l_min -28
_diffrn_reflns_number 46671
_diffrn_reflns_theta_full 27.51
_diffrn_reflns_theta_max 27.51
_diffrn_reflns_theta_min 2.55
_diffrn_standards_decay_% 0
_diffrn_standards_interval_count 0
_diffrn_standards_interval_time 0
_diffrn_standards_number 0
_exptl_absorpt_coefficient_mu 0.518
_exptl_absorpt_correction_T_max 0.9034
_exptl_absorpt_correction_T_min 0.8813
_exptl_absorpt_correction_type multi-scan
_exptl_absorpt_process_details 'Denzo-SMN (Otwinowski & Minor, 1997)'
_exptl_crystal_density_diffrn 1.167
_exptl_crystal_density_method 'not measured'
_exptl_crystal_description block
_exptl_crystal_F_000 1584
_exptl_crystal_size_max 0.25
_exptl_crystal_size_mid 0.24
_exptl_crystal_size_min 0.20
_refine_diff_density_max 0.694
_refine_diff_density_min -0.779
_refine_diff_density_rms 0.080
_refine_ls_extinction_coef 0.0022(3)
_refine_ls_extinction_expression Fc^*^=kFc[1+0.001xFc^2^\l^3^/sin(2\q)]^-1/4^
_refine_ls_extinction_method SHELXL
_refine_ls_goodness_of_fit_ref 1.067
_refine_ls_hydrogen_treatment mixed
_refine_ls_matrix_type full
_refine_ls_number_parameters 890
_refine_ls_number_reflns 19453
_refine_ls_number_restraints 0
_refine_ls_restrained_S_all 1.067
_refine_ls_R_factor_all 0.0654
_refine_ls_R_factor_gt 0.0395
_refine_ls_shift/su_max 0.002
_refine_ls_shift/su_mean 0.000
_refine_ls_structure_factor_coef Fsqd
_refine_ls_weighting_details 'calc w=1/[\s^2^(Fo^2^)+(0.0700P)^2^] where P=(Fo^2^+2Fc^2^)/3'
_refine_ls_weighting_scheme calc
_refine_ls_wR_factor_gt 0.1219
_refine_ls_wR_factor_ref 0.1333
_reflns_number_gt 12821
_reflns_number_total 19453
_reflns_threshold_expression I<2\s(I)
_cod_data_source_file ic0489387si20040803_122447_1.cif
_cod_data_source_block Complex_1a
_cod_depositor_comments
;
The following automatic conversions were performed:
'_symmetry_cell_setting' value 'Triclinic' changed to 'triclinic'
according to '/home/saulius/struct/CIF-dictionaries/cif_core.dic'
dictionary named 'cif_core.dic' version 2.4.1 from 2010-06-29.

Automatic conversion script
Id: cif_fix_enum 1527 2010-12-29 10:47:43Z saulius 
;
_cod_original_formula_sum 'C42 H3 H36 Cl N2 P2 Ru'
_cod_database_code 4309023

loop_
_symmetry_equiv_pos_as_xyz
'x, y, z'
'-x, -y, -z'

loop_
_atom_site_label
_atom_site_type_symbol
_atom_site_fract_x
_atom_site_fract_y
_atom_site_fract_z
_atom_site_U_iso_or_equiv
_atom_site_adp_type
_atom_site_occupancy
_atom_site_symmetry_multiplicity
_atom_site_calc_flag
_atom_site_refinement_flags
_atom_site_disorder_assembly
_atom_site_disorder_group
Ru1A Ru 0.345126(16) 0.120181(9) 0.217817(7) 0.02228(8) Uani 1 1 d . . .
H1RU H 0.212(2) 0.1025(13) 0.2410(10) 0.032(6) Uiso 1 1 d . . .
Cl1A Cl 0.55415(6) 0.16888(3) 0.19333(3) 0.03146(15) Uani 1 1 d . . .
P1A P 0.25633(6) 0.19040(3) 0.13860(3) 0.02327(14) Uani 1 1 d . . .
P2A P 0.37227(6) 0.01060(3) 0.18072(3) 0.02207(14) Uani 1 1 d . . .
N1A N 0.3004(2) 0.21084(12) 0.27174(10) 0.0308(5) Uani 1 1 d . . .
H1NA H 0.356(3) 0.2354(15) 0.2622(11) 0.040(9) Uiso 1 1 d . . .
H2NA H 0.232(3) 0.2385(16) 0.2629(13) 0.051(9) Uiso 1 1 d . . .
N2A N 0.41439(18) 0.06971(11) 0.30266(8) 0.0293(5) Uani 1 1 d . . .
C1A C 0.2898(3) 0.18272(15) 0.33580(11) 0.0391(6) Uani 1 1 d . . .
H1AA H 0.2052 0.1728 0.3487 0.047 Uiso 1 1 calc R . .
H1AB H 0.3049 0.2200 0.3586 0.047 Uiso 1 1 calc R . .
C2A C 0.3825(3) 0.11358(16) 0.34741(11) 0.0397(7) Uani 1 1 d . . .
C3A C 0.4323(3) 0.0919(2) 0.40225(13) 0.0713(11) Uani 1 1 d . . .
H3AA H 0.4141 0.1237 0.4316 0.086 Uiso 1 1 calc R . .
C4A C 0.5090(4) 0.0231(2) 0.41310(14) 0.0881(14) Uani 1 1 d . . .
H4AA H 0.5393 0.0074 0.4502 0.106 Uiso 1 1 calc R . .
C5A C 0.5390(3) -0.02116(18) 0.36840(12) 0.0562(9) Uani 1 1 d . . .
H5AA H 0.5904 -0.0676 0.3743 0.067 Uiso 1 1 calc R . .
C6A C 0.4915(2) 0.00463(14) 0.31444(11) 0.0360(6) Uani 1 1 d . . .
H6AA H 0.5145 -0.0253 0.2839 0.043 Uiso 1 1 calc R . .
C11A C 0.1979(2) 0.28815(12) 0.15318(10) 0.0286(5) Uani 1 1 d . . .
C12A C 0.2862(3) 0.32856(13) 0.16405(12) 0.0407(7) Uani 1 1 d . . .
H12A H 0.3708 0.3065 0.1628 0.049 Uiso 1 1 calc R . .
C13A C 0.2504(3) 0.40106(14) 0.17661(14) 0.0481(8) Uani 1 1 d . . .
H13A H 0.3105 0.4271 0.1845 0.058 Uiso 1 1 calc R . .
C14A C 0.1246(3) 0.43495(14) 0.17748(13) 0.0462(7) Uani 1 1 d . . .
H14A H 0.1003 0.4838 0.1857 0.055 Uiso 1 1 calc R . .
C15A C 0.0368(3) 0.39623(14) 0.16618(12) 0.0398(6) Uani 1 1 d . . .
H15A H -0.0473 0.4191 0.1663 0.048 Uiso 1 1 calc R . .
C16A C 0.0720(2) 0.32333(13) 0.15459(11) 0.0319(6) Uani 1 1 d . . .
H16A H 0.0110 0.2974 0.1476 0.038 Uiso 1 1 calc R . .
C21A C 0.1118(2) 0.16811(12) 0.11624(10) 0.0256(5) Uani 1 1 d . . .
C22A C 0.0159(2) 0.15362(13) 0.16177(11) 0.0296(5) Uani 1 1 d . . .
H22A H 0.0302 0.1506 0.2017 0.036 Uiso 1 1 calc R . .
C23A C -0.1006(2) 0.14370(13) 0.14807(12) 0.0343(6) Uani 1 1 d . . .
H23A H -0.1643 0.1355 0.1787 0.041 Uiso 1 1 calc R . .
C24A C -0.1217(2) 0.14592(14) 0.08937(12) 0.0390(6) Uani 1 1 d . . .
H24A H -0.1994 0.1391 0.0802 0.047 Uiso 1 1 calc R . .
C25A C -0.0271(3) 0.15830(15) 0.04406(12) 0.0413(7) Uani 1 1 d . . .
H25A H -0.0417 0.1596 0.0044 0.050 Uiso 1 1 calc R . .
C26A C 0.0908(2) 0.16894(13) 0.05685(11) 0.0317(6) Uani 1 1 d . . .
H26A H 0.1543 0.1765 0.0259 0.038 Uiso 1 1 calc R . .
C31A C 0.3522(2) 0.21316(12) 0.06670(10) 0.0276(5) Uani 1 1 d . . .
C32A C 0.3094(3) 0.27495(13) 0.02607(11) 0.0353(6) Uani 1 1 d . . .
H32A H 0.2293 0.3026 0.0338 0.042 Uiso 1 1 calc R . .
C33A C 0.3843(3) 0.29517(14) -0.02507(12) 0.0411(7) Uani 1 1 d . . .
H33A H 0.3549 0.3366 -0.0515 0.049 Uiso 1 1 calc R . .
C34A C 0.5040(3) 0.25403(15) -0.03766(12) 0.0437(7) Uani 1 1 d . . .
H34A H 0.5548 0.2679 -0.0723 0.052 Uiso 1 1 calc R . .
C35A C 0.5470(3) 0.19227(14) 0.00181(11) 0.0381(6) Uani 1 1 d . . .
H35A H 0.6264 0.1641 -0.0066 0.046 Uiso 1 1 calc R . .
C36A C 0.4716(2) 0.17242(13) 0.05391(11) 0.0313(6) Uani 1 1 d . . .
H36A H 0.5015 0.1313 0.0805 0.038 Uiso 1 1 calc R . .
C41A C 0.2884(2) -0.00148(11) 0.11796(10) 0.0241(5) Uani 1 1 d . . .
C42A C 0.1691(2) -0.02211(13) 0.12695(10) 0.0300(5) Uani 1 1 d . . .
H42A H 0.1287 -0.0294 0.1656 0.036 Uiso 1 1 calc R . .
C43A C 0.1108(2) -0.03181(14) 0.07856(11) 0.0352(6) Uani 1 1 d . . .
H43A H 0.0318 -0.0459 0.0850 0.042 Uiso 1 1 calc R . .
C44A C 0.1692(2) -0.02072(13) 0.02091(11) 0.0328(6) Uani 1 1 d . . .
H44A H 0.1298 -0.0273 -0.0114 0.039 Uiso 1 1 calc R . .
C45A C 0.2861(2) 0.00016(12) 0.01145(10) 0.0309(6) Uani 1 1 d . . .
H45A H 0.3257 0.0072 -0.0274 0.037 Uiso 1 1 calc R . .
C46A C 0.3454(2) 0.01082(12) 0.05889(10) 0.0275(5) Uani 1 1 d . . .
H46A H 0.4233 0.0262 0.0517 0.033 Uiso 1 1 calc R . .
C51A C 0.5327(2) -0.03810(12) 0.15450(10) 0.0244(5) Uani 1 1 d . . .
C52A C 0.5520(2) -0.10168(12) 0.12510(10) 0.0282(5) Uani 1 1 d . . .
H52A H 0.4826 -0.1199 0.1171 0.034 Uiso 1 1 calc R . .
C53A C 0.6713(2) -0.13746(13) 0.10791(11) 0.0321(6) Uani 1 1 d . . .
H53A H 0.6821 -0.1787 0.0875 0.038 Uiso 1 1 calc R . .
C54A C 0.7765(2) -0.11214(14) 0.12102(11) 0.0357(6) Uani 1 1 d . . .
H54A H 0.8575 -0.1371 0.1105 0.043 Uiso 1 1 calc R . .
C55A C 0.7589(2) -0.04942(14) 0.14992(11) 0.0352(6) Uani 1 1 d . . .
H55A H 0.8286 -0.0319 0.1584 0.042 Uiso 1 1 calc R . .
C56A C 0.6378(2) -0.01225(13) 0.16644(10) 0.0289(5) Uani 1 1 d . . .
H56A H 0.6273 0.0301 0.1855 0.035 Uiso 1 1 calc R . .
C61A C 0.3194(2) -0.06249(12) 0.23956(9) 0.0245(5) Uani 1 1 d . . .
C62A C 0.3951(2) -0.13095(13) 0.25546(11) 0.0336(6) Uani 1 1 d . . .
H62A H 0.4737 -0.1432 0.2341 0.040 Uiso 1 1 calc R . .
C63A C 0.3548(3) -0.18103(14) 0.30275(12) 0.0430(7) Uani 1 1 d . . .
H63A H 0.4072 -0.2259 0.3134 0.052 Uiso 1 1 calc R . .
C64A C 0.2359(3) -0.16415(15) 0.33422(12) 0.0450(7) Uani 1 1 d . . .
H64A H 0.2082 -0.1978 0.3656 0.054 Uiso 1 1 calc R . .
C65A C 0.1595(3) -0.09676(14) 0.31816(11) 0.0406(7) Uani 1 1 d . . .
H65A H 0.0795 -0.0854 0.3384 0.049 Uiso 1 1 calc R . .
C66A C 0.2017(2) -0.04655(13) 0.27227(10) 0.0321(6) Uani 1 1 d . . .
H66A H 0.1503 -0.0009 0.2629 0.038 Uiso 1 1 calc R . .
Ru1B Ru 0.348869(16) 0.612707(9) -0.279836(7) 0.02237(8) Uani 1 1 d . . .
H2RU H 0.211(2) 0.5974(13) -0.2588(10) 0.035(7) Uiso 1 1 d . . .
Cl1B Cl 0.55873(6) 0.66015(3) -0.30289(3) 0.03259(15) Uani 1 1 d . . .
P1B P 0.25888(6) 0.68543(3) -0.35768(3) 0.02378(14) Uani 1 1 d . . .
P2B P 0.37411(6) 0.50476(3) -0.31923(3) 0.02230(14) Uani 1 1 d . . .
N1B N 0.3053(2) 0.70075(12) -0.22320(10) 0.0306(5) Uani 1 1 d . . .
H1NB H 0.359(3) 0.7232(15) -0.2316(12) 0.035(9) Uiso 1 1 d . . .
H2NB H 0.225(3) 0.7329(17) -0.2289(14) 0.066(10) Uiso 1 1 d . . .
N2B N 0.41760(18) 0.55843(11) -0.19588(8) 0.0277(5) Uani 1 1 d . . .
C1B C 0.2930(2) 0.67003(14) -0.15922(11) 0.0363(6) Uani 1 1 d . . .
H1BA H 0.2075 0.6613 -0.1470 0.044 Uiso 1 1 calc R . .
H1BB H 0.3099 0.7056 -0.1352 0.044 Uiso 1 1 calc R . .
C2B C 0.3834(3) 0.59880(15) -0.14877(11) 0.0404(7) Uani 1 1 d . . .
C3B C 0.4269(3) 0.5724(2) -0.09338(13) 0.0752(12) Uani 1 1 d . . .
H3BA H 0.4044 0.6014 -0.0622 0.090 Uiso 1 1 calc R . .
C4B C 0.5028(4) 0.5038(2) -0.08392(14) 0.0865(14) Uani 1 1 d . . .
H4BA H 0.5296 0.4853 -0.0464 0.104 Uiso 1 1 calc R . .
C5B C 0.5379(3) 0.46325(16) -0.13153(12) 0.0510(8) Uani 1 1 d . . .
H5BA H 0.5896 0.4169 -0.1269 0.061 Uiso 1 1 calc R . .
C6B C 0.4951(2) 0.49256(13) -0.18614(11) 0.0330(6) Uani 1 1 d . . .
H6BA H 0.5214 0.4652 -0.2182 0.040 Uiso 1 1 calc R . .
C11B C 0.1982(2) 0.78231(12) -0.34096(10) 0.0274(5) Uani 1 1 d . . .
C12B C 0.2843(2) 0.82235(13) -0.32721(12) 0.0366(6) Uani 1 1 d . . .
H12B H 0.3688 0.8004 -0.3269 0.044 Uiso 1 1 calc R . .
C13B C 0.2462(3) 0.89431(14) -0.31393(12) 0.0422(7) Uani 1 1 d . . .
H13B H 0.3044 0.9198 -0.3034 0.051 Uiso 1 1 calc R . .
C14B C 0.1212(3) 0.92877(13) -0.31620(12) 0.0392(6) Uani 1 1 d . . .
H14B H 0.0959 0.9776 -0.3079 0.047 Uiso 1 1 calc R . .
C15B C 0.0355(3) 0.89052(14) -0.33064(11) 0.0383(6) Uani 1 1 d . . .
H15B H -0.0483 0.9135 -0.3323 0.046 Uiso 1 1 calc R . .
C16B C 0.0729(2) 0.81766(13) -0.34287(11) 0.0315(6) Uani 1 1 d . . .
H16B H 0.0138 0.7921 -0.3525 0.038 Uiso 1 1 calc R . .
C21B C 0.1148(2) 0.66317(12) -0.38066(10) 0.0260(5) Uani 1 1 d . . .
C22B C 0.0206(2) 0.64651(13) -0.33500(11) 0.0320(6) Uani 1 1 d . . .
H22B H 0.0359 0.6421 -0.2951 0.038 Uiso 1 1 calc R . .
C23B C -0.0962(2) 0.63648(13) -0.34867(12) 0.0352(6) Uani 1 1 d . . .
H23B H -0.1588 0.6266 -0.3179 0.042 Uiso 1 1 calc R . .
C24B C -0.1188(3) 0.64114(14) -0.40729(13) 0.0411(7) Uani 1 1 d . . .
H24B H -0.1968 0.6347 -0.4164 0.049 Uiso 1 1 calc R . .
C25B C -0.0251(3) 0.65541(15) -0.45300(12) 0.0423(7) Uani 1 1 d . . .
H25B H -0.0403 0.6577 -0.4927 0.051 Uiso 1 1 calc R . .
C26B C 0.0921(2) 0.66636(13) -0.44020(11) 0.0331(6) Uani 1 1 d . . .
H26B H 0.1545 0.6757 -0.4712 0.040 Uiso 1 1 calc R . .
C31B C 0.3538(2) 0.71114(12) -0.42918(10) 0.0282(5) Uani 1 1 d . . .
C32B C 0.3105(3) 0.77433(13) -0.46841(11) 0.0357(6) Uani 1 1 d . . .
H32B H 0.2303 0.8015 -0.4601 0.043 Uiso 1 1 calc R . .
C33B C 0.3853(3) 0.79651(15) -0.51904(12) 0.0424(7) Uani 1 1 d . . .
H33B H 0.3554 0.8386 -0.5446 0.051 Uiso 1 1 calc R . .
C34B C 0.5061(3) 0.75622(15) -0.53240(12) 0.0434(7) Uani 1 1 d . . .
H34B H 0.5569 0.7717 -0.5665 0.052 Uiso 1 1 calc R . .
C35B C 0.5491(3) 0.69304(15) -0.49441(12) 0.0395(6) Uani 1 1 d . . .
H35B H 0.6286 0.6653 -0.5034 0.047 Uiso 1 1 calc R . .
C36B C 0.4737(2) 0.67095(13) -0.44266(11) 0.0318(6) Uani 1 1 d . . .
H36B H 0.5039 0.6290 -0.4169 0.038 Uiso 1 1 calc R . .
C41B C 0.2900(2) 0.49479(12) -0.38259(10) 0.0249(5) Uani 1 1 d . . .
C42B C 0.1724(2) 0.47262(13) -0.37469(11) 0.0313(6) Uani 1 1 d . . .
H42B H 0.1326 0.4629 -0.3362 0.038 Uiso 1 1 calc R . .
C43B C 0.1144(2) 0.46492(14) -0.42354(11) 0.0351(6) Uani 1 1 d . . .
H43B H 0.0359 0.4503 -0.4176 0.042 Uiso 1 1 calc R . .
C44B C 0.1721(2) 0.47878(13) -0.48110(11) 0.0334(6) Uani 1 1 d . . .
H44B H 0.1332 0.4730 -0.5138 0.040 Uiso 1 1 calc R . .
C45B C 0.2872(2) 0.50107(13) -0.48964(10) 0.0307(6) Uani 1 1 d . . .
H45B H 0.3264 0.5104 -0.5283 0.037 Uiso 1 1 calc R . .
C46B C 0.3457(2) 0.50976(12) -0.44121(10) 0.0268(5) Uani 1 1 d . . .
H46B H 0.4231 0.5258 -0.4477 0.032 Uiso 1 1 calc R . .
C51B C 0.5337(2) 0.45577(12) -0.34623(10) 0.0264(5) Uani 1 1 d . . .
C52B C 0.5519(2) 0.39267(12) -0.37628(10) 0.0286(5) Uani 1 1 d . . .
H52B H 0.4820 0.3748 -0.3841 0.034 Uiso 1 1 calc R . .
C53B C 0.6705(2) 0.35676(13) -0.39435(11) 0.0330(6) Uani 1 1 d . . .
H53B H 0.6802 0.3161 -0.4153 0.040 Uiso 1 1 calc R . .
C54B C 0.7765(2) 0.38129(14) -0.38129(11) 0.0350(6) Uani 1 1 d . . .
H54B H 0.8570 0.3562 -0.3924 0.042 Uiso 1 1 calc R . .
C55B C 0.7606(2) 0.44350(14) -0.35152(11) 0.0361(6) Uani 1 1 d . . .
H55B H 0.8309 0.4603 -0.3429 0.043 Uiso 1 1 calc R . .
C56B C 0.6398(2) 0.48093(13) -0.33438(10) 0.0294(5) Uani 1 1 d . . .
H56B H 0.6301 0.5229 -0.3149 0.035 Uiso 1 1 calc R . .
C61B C 0.3197(2) 0.43095(12) -0.26156(10) 0.0258(5) Uani 1 1 d . . .
C62B C 0.3940(2) 0.36205(13) -0.24613(11) 0.0339(6) Uani 1 1 d . . .
H62B H 0.4732 0.3500 -0.2670 0.041 Uiso 1 1 calc R . .
C63B C 0.3520(3) 0.31110(14) -0.20020(12) 0.0416(7) Uani 1 1 d . . .
H63B H 0.4034 0.2656 -0.1902 0.050 Uiso 1 1 calc R . .
C64B C 0.2330(3) 0.32802(15) -0.16892(12) 0.0440(7) Uani 1 1 d . . .
H64B H 0.2044 0.2941 -0.1380 0.053 Uiso 1 1 calc R . .
C65B C 0.1581(3) 0.39553(14) -0.18441(11) 0.0402(6) Uani 1 1 d . . .
H65B H 0.0777 0.4067 -0.1644 0.048 Uiso 1 1 calc R . .
C66B C 0.2010(2) 0.44671(13) -0.22931(11) 0.0314(6) Uani 1 1 d . . .
H66B H 0.1500 0.4926 -0.2383 0.038 Uiso 1 1 calc R . .

loop_
_atom_site_aniso_label
_atom_site_aniso_U_11
_atom_site_aniso_U_22
_atom_site_aniso_U_33
_atom_site_aniso_U_23
_atom_site_aniso_U_13
_atom_site_aniso_U_12
Ru1A 0.01992(13) 0.02170(11) 0.02698(12) -0.00625(8) -0.00436(9) -0.00427(8)
Cl1A 0.0238(3) 0.0318(3) 0.0428(3) -0.0124(3) -0.0040(3) -0.0086(2)
P1A 0.0197(3) 0.0212(3) 0.0297(3) -0.0048(2) -0.0033(3) -0.0038(2)
P2A 0.0198(3) 0.0206(3) 0.0265(3) -0.0048(2) -0.0032(3) -0.0034(2)
N1A 0.0264(13) 0.0326(12) 0.0368(12) -0.0144(9) -0.0042(11) -0.0055(11)
N2A 0.0223(11) 0.0395(12) 0.0269(10) -0.0020(9) -0.0032(9) -0.0086(9)
C1A 0.0363(16) 0.0514(17) 0.0331(14) -0.0189(12) -0.0002(12) -0.0086(13)
C2A 0.0344(16) 0.0558(17) 0.0284(14) -0.0096(12) -0.0018(12) -0.0042(13)
C3A 0.062(2) 0.115(3) 0.0334(17) -0.0324(18) -0.0092(16) 0.014(2)
C4A 0.074(3) 0.137(4) 0.0345(18) -0.009(2) -0.0155(18) 0.034(3)
C5A 0.052(2) 0.070(2) 0.0357(16) 0.0054(15) -0.0072(15) 0.0082(16)
C6A 0.0307(15) 0.0402(15) 0.0366(14) -0.0007(11) -0.0062(12) -0.0064(12)
C11A 0.0306(15) 0.0230(12) 0.0313(13) -0.0029(10) -0.0047(11) -0.0025(10)
C12A 0.0332(16) 0.0263(13) 0.0657(18) -0.0080(12) -0.0173(14) -0.0031(11)
C13A 0.0457(19) 0.0304(14) 0.076(2) -0.0159(14) -0.0235(16) -0.0063(13)
C14A 0.053(2) 0.0221(13) 0.0652(19) -0.0164(12) -0.0135(16) 0.0018(13)
C15A 0.0349(16) 0.0320(14) 0.0510(16) -0.0135(12) -0.0018(13) 0.0025(12)
C16A 0.0288(15) 0.0264(12) 0.0407(14) -0.0091(10) -0.0028(11) -0.0026(10)
C21A 0.0225(13) 0.0210(11) 0.0354(13) -0.0054(9) -0.0080(11) -0.0044(9)
C22A 0.0249(14) 0.0291(13) 0.0362(13) -0.0067(10) -0.0039(11) -0.0059(10)
C23A 0.0222(14) 0.0347(14) 0.0483(16) -0.0125(12) -0.0018(12) -0.0063(11)
C24A 0.0245(15) 0.0447(16) 0.0524(17) -0.0122(13) -0.0119(13) -0.0070(12)
C25A 0.0391(17) 0.0494(16) 0.0414(15) -0.0123(13) -0.0148(14) -0.0099(13)
C26A 0.0281(15) 0.0328(13) 0.0370(14) -0.0082(10) -0.0065(11) -0.0068(11)
C31A 0.0277(14) 0.0244(12) 0.0323(13) -0.0036(10) -0.0044(11) -0.0072(10)
C32A 0.0349(16) 0.0319(13) 0.0381(14) -0.0012(11) -0.0038(12) -0.0058(11)
C33A 0.0506(19) 0.0330(14) 0.0379(15) 0.0039(11) -0.0025(13) -0.0108(13)
C34A 0.0498(19) 0.0427(16) 0.0375(15) -0.0017(12) 0.0065(14) -0.0156(14)
C35A 0.0319(16) 0.0397(15) 0.0419(15) -0.0106(12) 0.0070(12) -0.0073(12)
C36A 0.0304(15) 0.0291(13) 0.0364(14) -0.0058(10) -0.0039(12) -0.0085(11)
C41A 0.0248(13) 0.0181(11) 0.0302(12) -0.0045(9) -0.0050(10) -0.0034(9)
C42A 0.0248(14) 0.0342(13) 0.0305(13) -0.0047(10) 0.0008(11) -0.0057(10)
C43A 0.0282(15) 0.0384(14) 0.0427(15) -0.0038(12) -0.0091(12) -0.0122(11)
C44A 0.0311(15) 0.0337(13) 0.0366(14) -0.0075(11) -0.0115(12) -0.0052(11)
C45A 0.0352(15) 0.0295(13) 0.0272(12) -0.0063(10) -0.0029(11) -0.0025(11)
C46A 0.0247(14) 0.0252(12) 0.0335(13) -0.0058(10) -0.0041(11) -0.0047(10)
C51A 0.0205(13) 0.0240(11) 0.0274(12) -0.0019(9) -0.0006(10) -0.0030(9)
C52A 0.0281(14) 0.0255(12) 0.0307(13) -0.0052(10) -0.0018(11) -0.0038(10)
C53A 0.0335(15) 0.0239(12) 0.0357(14) -0.0031(10) 0.0015(12) -0.0015(11)
C54A 0.0262(14) 0.0328(14) 0.0421(15) -0.0005(11) -0.0006(12) 0.0043(11)
C55A 0.0233(14) 0.0391(14) 0.0419(15) -0.0033(11) -0.0033(12) -0.0035(11)
C56A 0.0267(14) 0.0282(12) 0.0314(13) -0.0038(10) -0.0025(11) -0.0040(10)
C61A 0.0269(14) 0.0233(11) 0.0241(11) -0.0038(9) -0.0034(10) -0.0052(10)
C62A 0.0326(15) 0.0289(13) 0.0358(14) -0.0021(11) 0.0007(12) -0.0011(11)
C63A 0.0442(18) 0.0296(14) 0.0482(16) 0.0066(12) -0.0034(14) 0.0008(12)
C64A 0.0489(19) 0.0350(15) 0.0437(16) 0.0092(12) 0.0027(14) -0.0054(13)
C65A 0.0346(16) 0.0375(15) 0.0427(15) 0.0006(12) 0.0087(12) -0.0018(12)
C66A 0.0349(16) 0.0233(12) 0.0354(13) -0.0017(10) -0.0022(12) -0.0014(11)
Ru1B 0.02005(13) 0.02136(11) 0.02753(12) -0.00677(8) -0.00509(9) -0.00356(8)
Cl1B 0.0243(3) 0.0332(3) 0.0448(4) -0.0144(3) -0.0045(3) -0.0086(2)
P1B 0.0201(3) 0.0223(3) 0.0298(3) -0.0053(2) -0.0040(3) -0.0036(2)
P2B 0.0202(3) 0.0208(3) 0.0268(3) -0.0053(2) -0.0037(3) -0.0032(2)
N1B 0.0275(13) 0.0297(12) 0.0383(13) -0.0167(9) -0.0048(11) -0.0040(10)
N2B 0.0240(11) 0.0320(11) 0.0284(10) -0.0065(8) -0.0040(9) -0.0050(9)
C1B 0.0339(16) 0.0420(15) 0.0327(14) -0.0150(11) -0.0020(12) 0.0008(12)
C2B 0.0381(17) 0.0500(17) 0.0321(14) -0.0121(12) -0.0055(12) 0.0007(13)
C3B 0.086(3) 0.091(3) 0.0364(17) -0.0298(17) -0.0194(18) 0.041(2)
C4B 0.110(3) 0.097(3) 0.0323(17) -0.0123(17) -0.0225(19) 0.046(2)
C5B 0.052(2) 0.0511(18) 0.0408(16) 0.0004(13) -0.0110(14) 0.0136(15)
C6B 0.0324(15) 0.0326(13) 0.0352(14) -0.0061(11) -0.0074(12) -0.0049(11)
C11B 0.0272(14) 0.0231(12) 0.0325(13) -0.0035(10) -0.0051(11) -0.0043(10)
C12B 0.0310(15) 0.0267(13) 0.0536(16) -0.0052(11) -0.0123(13) -0.0034(11)
C13B 0.0444(18) 0.0300(14) 0.0579(18) -0.0107(12) -0.0160(15) -0.0093(12)
C14B 0.0457(18) 0.0227(13) 0.0491(16) -0.0130(11) -0.0046(14) 0.0003(12)
C15B 0.0328(16) 0.0344(14) 0.0441(15) -0.0103(12) 0.0012(12) 0.0041(12)
C16B 0.0275(14) 0.0291(13) 0.0387(14) -0.0088(10) -0.0046(11) -0.0022(11)
C21B 0.0234(13) 0.0212(11) 0.0347(13) -0.0055(9) -0.0074(11) -0.0021(9)
C22B 0.0304(15) 0.0310(13) 0.0367(14) -0.0066(10) -0.0072(12) -0.0064(11)
C23B 0.0227(14) 0.0345(14) 0.0508(16) -0.0137(12) -0.0016(12) -0.0065(11)
C24B 0.0291(16) 0.0413(15) 0.0584(18) -0.0154(13) -0.0159(14) -0.0055(12)
C25B 0.0432(18) 0.0465(16) 0.0441(16) -0.0120(13) -0.0210(14) -0.0086(13)
C26B 0.0321(15) 0.0294(13) 0.0399(14) -0.0076(11) -0.0088(12) -0.0042(11)
C31B 0.0256(14) 0.0263(12) 0.0337(13) -0.0057(10) -0.0034(11) -0.0056(10)
C32B 0.0369(16) 0.0303(13) 0.0385(14) -0.0034(11) -0.0028(12) -0.0039(11)
C33B 0.054(2) 0.0337(14) 0.0376(15) 0.0013(12) -0.0021(14) -0.0083(13)
C34B 0.0486(19) 0.0441(16) 0.0368(15) -0.0045(12) 0.0082(13) -0.0160(14)
C35B 0.0283(15) 0.0437(16) 0.0457(16) -0.0101(12) 0.0050(12) -0.0069(12)
C36B 0.0296(15) 0.0316(13) 0.0349(14) -0.0046(10) -0.0037(11) -0.0068(11)
C41B 0.0254(13) 0.0205(11) 0.0303(12) -0.0067(9) -0.0061(10) -0.0028(9)
C42B 0.0280(14) 0.0335(13) 0.0342(13) -0.0034(10) -0.0065(11) -0.0082(11)
C43B 0.0319(15) 0.0381(14) 0.0394(15) -0.0031(11) -0.0125(12) -0.0121(12)
C44B 0.0361(16) 0.0326(13) 0.0348(14) -0.0099(11) -0.0154(12) -0.0022(11)
C45B 0.0326(15) 0.0302(13) 0.0281(12) -0.0056(10) -0.0050(11) -0.0004(11)
C46B 0.0240(13) 0.0248(12) 0.0321(13) -0.0052(10) -0.0041(11) -0.0042(10)
C51B 0.0268(14) 0.0239(12) 0.0272(12) -0.0011(9) -0.0047(10) -0.0020(10)
C52B 0.0294(14) 0.0243(12) 0.0318(13) -0.0035(10) -0.0054(11) -0.0026(10)
C53B 0.0354(16) 0.0253(12) 0.0350(14) -0.0046(10) -0.0006(12) 0.0020(11)
C54B 0.0257(14) 0.0347(14) 0.0387(14) -0.0027(11) -0.0007(12) 0.0060(11)
C55B 0.0236(14) 0.0417(15) 0.0424(15) -0.0029(12) -0.0059(12) -0.0046(11)
C56B 0.0263(14) 0.0302(13) 0.0320(13) -0.0043(10) -0.0047(11) -0.0041(10)
C61B 0.0268(14) 0.0234(11) 0.0287(12) -0.0040(9) -0.0038(11) -0.0071(10)
C62B 0.0308(15) 0.0310(13) 0.0372(14) -0.0015(11) 0.0008(12) -0.0042(11)
C63B 0.0429(18) 0.0281(13) 0.0461(16) 0.0047(12) 0.0002(13) 0.0025(12)
C64B 0.0440(18) 0.0359(15) 0.0450(16) 0.0087(12) 0.0048(14) -0.0066(13)
C65B 0.0341(16) 0.0383(15) 0.0427(15) 0.0001(12) 0.0085(12) -0.0057(12)
C66B 0.0289(15) 0.0237(12) 0.0408(14) -0.0039(10) -0.0046(12) -0.0021(10)

loop_
_atom_type_symbol
_atom_type_description
_atom_type_scat_dispersion_real
_atom_type_scat_dispersion_imag
_atom_type_scat_source
C C 0.0033 0.0016 'International Tables Vol C Tables 4.2.6.8 and 6.1.1.4'
H H 0.0000 0.0000 'International Tables Vol C Tables 4.2.6.8 and 6.1.1.4'
N N 0.0061 0.0033 'International Tables Vol C Tables 4.2.6.8 and 6.1.1.4'
P P 0.1023 0.0942 'International Tables Vol C Tables 4.2.6.8 and 6.1.1.4'
Cl Cl 0.1484 0.1585 'International Tables Vol C Tables 4.2.6.8 and 6.1.1.4'
Ru Ru -1.2594 0.8363 'International Tables Vol C Tables 4.2.6.8 and 6.1.1.4'
H H 0.0000 0.0000 'International Tables Vol C Tables 4.2.6.8 and 6.1.1.4'

loop_
_geom_angle_atom_site_label_1
_geom_angle_atom_site_label_2
_geom_angle_atom_site_label_3
_geom_angle
_geom_angle_site_symmetry_1
_geom_angle_site_symmetry_3
_geom_angle_publ_flag
H1RU Ru1A N1A 87.0(9) . . ?
H1RU Ru1A N2A 90.8(8) . . ?
N1A Ru1A N2A 76.88(8) . . ?
H1RU Ru1A P2A 83.6(9) . . ?
N1A Ru1A P2A 166.73(7) . . ?
N2A Ru1A P2A 93.86(6) . . ?
H1RU Ru1A P1A 86.7(8) . . ?
N1A Ru1A P1A 92.84(6) . . ?
N2A Ru1A P1A 169.55(6) . . ?
P2A Ru1A P1A 95.95(2) . . ?
H1RU Ru1A Cl1A 168.8(9) . . ?
N1A Ru1A Cl1A 81.78(7) . . ?
N2A Ru1A Cl1A 86.02(5) . . ?
P2A Ru1A Cl1A 107.35(2) . . ?
P1A Ru1A Cl1A 94.44(2) . . ?
C21A P1A C31A 104.39(10) . . ?
C21A P1A C11A 99.85(10) . . ?
C31A P1A C11A 96.22(10) . . ?
C21A P1A Ru1A 119.05(7) . . ?
C31A P1A Ru1A 121.35(7) . . ?
C11A P1A Ru1A 111.69(7) . . ?
C41A P2A C61A 100.46(10) . . ?
C41A P2A C51A 98.39(10) . . ?
C61A P2A C51A 100.55(10) . . ?
C41A P2A Ru1A 122.16(7) . . ?
C61A P2A Ru1A 110.31(7) . . ?
C51A P2A Ru1A 121.21(7) . . ?
H1NA N1A H2NA 107(3) . . ?
H1NA N1A C1A 112.4(18) . . ?
H2NA N1A C1A 110(2) . . ?
H1NA N1A Ru1A 106(2) . . ?
H2NA N1A Ru1A 110(2) . . ?
C1A N1A Ru1A 110.95(16) . . ?
C6A N2A C2A 117.2(2) . . ?
C6A N2A Ru1A 128.17(17) . . ?
C2A N2A Ru1A 114.39(16) . . ?
N1A C1A C2A 110.2(2) . . ?
N2A C2A C3A 120.6(3) . . ?
N2A C2A C1A 117.0(2) . . ?
C3A C2A C1A 122.3(3) . . ?
C4A C3A C2A 120.2(3) . . ?
C5A C4A C3A 118.8(3) . . ?
C4A C5A C6A 118.3(3) . . ?
N2A C6A C5A 124.8(3) . . ?
C12A C11A C16A 117.9(2) . . ?
C12A C11A P1A 117.28(19) . . ?
C16A C11A P1A 124.78(18) . . ?
C13A C12A C11A 121.1(2) . . ?
C12A C13A C14A 119.9(3) . . ?
C15A C14A C13A 119.7(2) . . ?
C14A C15A C16A 120.5(2) . . ?
C15A C16A C11A 120.9(2) . . ?
C26A C21A C22A 118.7(2) . . ?
C26A C21A P1A 123.65(18) . . ?
C22A C21A P1A 117.53(17) . . ?
C23A C22A C21A 120.9(2) . . ?
C24A C23A C22A 120.1(2) . . ?
C23A C24A C25A 119.7(2) . . ?
C24A C25A C26A 121.1(2) . . ?
C21A C26A C25A 119.4(2) . . ?
C36A C31A C32A 118.6(2) . . ?
C36A C31A P1A 120.58(17) . . ?
C32A C31A P1A 120.67(19) . . ?
C33A C32A C31A 120.7(2) . . ?
C32A C33A C34A 120.4(2) . . ?
C35A C34A C33A 119.5(2) . . ?
C34A C35A C36A 120.0(3) . . ?
C31A C36A C35A 120.8(2) . . ?
C42A C41A C46A 118.3(2) . . ?
C42A C41A P2A 122.47(18) . . ?
C46A C41A P2A 119.21(17) . . ?
C43A C42A C41A 120.4(2) . . ?
C44A C43A C42A 120.4(2) . . ?
C45A C44A C43A 119.7(2) . . ?
C44A C45A C46A 120.9(2) . . ?
C45A C46A C41A 120.2(2) . . ?
C56A C51A C52A 118.3(2) . . ?
C56A C51A P2A 118.94(18) . . ?
C52A C51A P2A 122.68(18) . . ?
C53A C52A C51A 121.3(2) . . ?
C52A C53A C54A 120.2(2) . . ?
C55A C54A C53A 119.2(2) . . ?
C54A C55A C56A 120.7(2) . . ?
C51A C56A C55A 120.3(2) . . ?
C66A C61A C62A 117.7(2) . . ?
C66A C61A P2A 118.73(16) . . ?
C62A C61A P2A 123.39(19) . . ?
C63A C62A C61A 121.0(2) . . ?
C62A C63A C64A 120.1(2) . . ?
C65A C64A C63A 119.2(2) . . ?
C66A C65A C64A 120.3(3) . . ?
C65A C66A C61A 121.6(2) . . ?
H2RU Ru1B N1B 86.6(9) . . ?
H2RU Ru1B N2B 92.7(8) . . ?
N1B Ru1B N2B 76.89(8) . . ?
H2RU Ru1B P2B 84.0(9) . . ?
N1B Ru1B P2B 166.18(7) . . ?
N2B Ru1B P2B 93.41(5) . . ?
H2RU Ru1B P1B 84.1(8) . . ?
N1B Ru1B P1B 93.22(6) . . ?
N2B Ru1B P1B 169.79(6) . . ?
P2B Ru1B P1B 95.88(2) . . ?
H2RU Ru1B Cl1B 168.6(9) . . ?
N1B Ru1B Cl1B 82.11(7) . . ?
N2B Ru1B Cl1B 86.19(5) . . ?
P2B Ru1B Cl1B 107.34(2) . . ?
P1B Ru1B Cl1B 95.06(2) . . ?
C21B P1B C31B 104.50(10) . . ?
C21B P1B C11B 99.68(10) . . ?
C31B P1B C11B 96.14(10) . . ?
C21B P1B Ru1B 118.75(7) . . ?
C31B P1B Ru1B 121.44(8) . . ?
C11B P1B Ru1B 112.05(7) . . ?
C41B P2B C51B 98.05(10) . . ?
C41B P2B C61B 100.33(10) . . ?
C51B P2B C61B 100.69(10) . . ?
C41B P2B Ru1B 122.53(7) . . ?
C51B P2B Ru1B 121.37(8) . . ?
C61B P2B Ru1B 110.05(7) . . ?
H1NB N1B H2NB 110(3) . . ?
H1NB N1B C1B 113(2) . . ?
H2NB N1B C1B 104.4(18) . . ?
H1NB N1B Ru1B 105(2) . . ?
H2NB N1B Ru1B 113.4(18) . . ?
C1B N1B Ru1B 111.05(16) . . ?
C6B N2B C2B 117.1(2) . . ?
C6B N2B Ru1B 127.69(16) . . ?
C2B N2B Ru1B 115.03(16) . . ?
N1B C1B C2B 110.3(2) . . ?
N2B C2B C3B 120.9(3) . . ?
N2B C2B C1B 116.7(2) . . ?
C3B C2B C1B 122.3(2) . . ?
C4B C3B C2B 120.9(3) . . ?
C5B C4B C3B 118.1(3) . . ?
C4B C5B C6B 118.9(3) . . ?
N2B C6B C5B 123.9(2) . . ?
C12B C11B C16B 118.2(2) . . ?
C12B C11B P1B 117.51(18) . . ?
C16B C11B P1B 124.28(18) . . ?
C13B C12B C11B 120.8(2) . . ?
C12B C13B C14B 120.2(2) . . ?
C15B C14B C13B 119.7(2) . . ?
C14B C15B C16B 120.3(2) . . ?
C15B C16B C11B 120.8(2) . . ?
C26B C21B C22B 118.9(2) . . ?
C26B C21B P1B 123.99(19) . . ?
C22B C21B P1B 117.05(17) . . ?
C23B C22B C21B 120.7(2) . . ?
C24B C23B C22B 120.2(3) . . ?
C23B C24B C25B 119.8(2) . . ?
C24B C25B C26B 120.9(2) . . ?
C21B C26B C25B 119.6(2) . . ?
C36B C31B C32B 118.8(2) . . ?
C36B C31B P1B 120.19(17) . . ?
C32B C31B P1B 120.88(19) . . ?
C33B C32B C31B 120.7(2) . . ?
C32B C33B C34B 120.5(2) . . ?
C35B C34B C33B 119.3(2) . . ?
C34B C35B C36B 120.2(3) . . ?
C31B C36B C35B 120.5(2) . . ?
C42B C41B C46B 117.8(2) . . ?
C42B C41B P2B 122.97(18) . . ?
C46B C41B P2B 119.21(17) . . ?
C43B C42B C41B 120.7(2) . . ?
C44B C43B C42B 120.5(2) . . ?
C45B C44B C43B 119.5(2) . . ?
C44B C45B C46B 120.5(2) . . ?
C45B C46B C41B 120.9(2) . . ?
C56B C51B C52B 118.2(2) . . ?
C56B C51B P2B 118.91(18) . . ?
C52B C51B P2B 122.83(18) . . ?
C53B C52B C51B 121.5(2) . . ?
C52B C53B C54B 120.0(2) . . ?
C55B C54B C53B 119.4(2) . . ?
C54B C55B C56B 120.4(2) . . ?
C51B C56B C55B 120.4(2) . . ?
C62B C61B C66B 117.6(2) . . ?
C62B C61B P2B 123.58(19) . . ?
C66B C61B P2B 118.68(17) . . ?
C63B C62B C61B 121.2(2) . . ?
C62B C63B C64B 120.0(2) . . ?
C65B C64B C63B 119.2(2) . . ?
C64B C65B C66B 120.7(3) . . ?
C65B C66B C61B 121.3(2) . . ?

loop_
_geom_bond_atom_site_label_1
_geom_bond_atom_site_label_2
_geom_bond_distance
_geom_bond_site_symmetry_2
_geom_bond_publ_flag
Ru1A H1RU 1.55(2) . ?
Ru1A N1A 2.163(2) . ?
Ru1A N2A 2.1711(18) . ?
Ru1A P2A 2.2585(6) . ?
Ru1A P1A 2.2628(6) . ?
Ru1A Cl1A 2.5620(6) . ?
P1A C21A 1.846(2) . ?
P1A C31A 1.852(2) . ?
P1A C11A 1.858(2) . ?
P2A C41A 1.850(2) . ?
P2A C61A 1.866(2) . ?
P2A C51A 1.867(2) . ?
N1A H1NA 0.81(3) . ?
N1A H2NA 0.85(3) . ?
N1A C1A 1.465(3) . ?
N2A C6A 1.339(3) . ?
N2A C2A 1.361(3) . ?
C1A C2A 1.480(4) . ?
C2A C3A 1.395(4) . ?
C3A C4A 1.387(5) . ?
C4A C5A 1.364(5) . ?
C5A C6A 1.374(3) . ?
C11A C12A 1.388(3) . ?
C11A C16A 1.395(3) . ?
C12A C13A 1.382(3) . ?
C13A C14A 1.388(4) . ?
C14A C15A 1.366(4) . ?
C15A C16A 1.381(3) . ?
C21A C26A 1.393(3) . ?
C21A C22A 1.401(3) . ?
C22A C23A 1.393(3) . ?
C23A C24A 1.374(3) . ?
C24A C25A 1.380(4) . ?
C25A C26A 1.405(3) . ?
C31A C36A 1.387(3) . ?
C31A C32A 1.401(3) . ?
C32A C33A 1.372(4) . ?
C33A C34A 1.392(4) . ?
C34A C35A 1.385(4) . ?
C35A C36A 1.389(3) . ?
C41A C42A 1.399(3) . ?
C41A C46A 1.404(3) . ?
C42A C43A 1.387(3) . ?
C43A C44A 1.380(3) . ?
C44A C45A 1.377(3) . ?
C45A C46A 1.380(3) . ?
C51A C56A 1.390(3) . ?
C51A C52A 1.403(3) . ?
C52A C53A 1.372(3) . ?
C53A C54A 1.395(3) . ?
C54A C55A 1.384(4) . ?
C55A C56A 1.394(3) . ?
C61A C66A 1.394(3) . ?
C61A C62A 1.395(3) . ?
C62A C63A 1.389(3) . ?
C63A C64A 1.394(4) . ?
C64A C65A 1.385(4) . ?
C65A C66A 1.378(3) . ?
Ru1B H2RU 1.57(2) . ?
Ru1B N1B 2.164(2) . ?
Ru1B N2B 2.1689(18) . ?
Ru1B P2B 2.2587(6) . ?
Ru1B P1B 2.2622(6) . ?
Ru1B Cl1B 2.5578(6) . ?
P1B C21B 1.848(2) . ?
P1B C31B 1.852(2) . ?
P1B C11B 1.861(2) . ?
P2B C41B 1.850(2) . ?
P2B C51B 1.866(2) . ?
P2B C61B 1.867(2) . ?
N1B H1NB 0.77(3) . ?
N1B H2NB 0.97(3) . ?
N1B C1B 1.475(3) . ?
N2B C6B 1.347(3) . ?
N2B C2B 1.365(3) . ?
C1B C2B 1.491(3) . ?
C2B C3B 1.387(4) . ?
C3B C4B 1.377(4) . ?
C4B C5B 1.376(4) . ?
C5B C6B 1.378(3) . ?
C11B C12B 1.389(3) . ?
C11B C16B 1.395(3) . ?
C12B C13B 1.379(3) . ?
C13B C14B 1.388(4) . ?
C14B C15B 1.369(4) . ?
C15B C16B 1.387(3) . ?
C21B C26B 1.395(3) . ?
C21B C22B 1.399(3) . ?
C22B C23B 1.396(3) . ?
C23B C24B 1.371(3) . ?
C24B C25B 1.386(4) . ?
C25B C26B 1.400(3) . ?
C31B C36B 1.391(3) . ?
C31B C32B 1.401(3) . ?
C32B C33B 1.373(4) . ?
C33B C34B 1.398(4) . ?
C34B C35B 1.385(4) . ?
C35B C36B 1.394(3) . ?
C41B C42B 1.396(3) . ?
C41B C46B 1.396(3) . ?
C42B C43B 1.382(3) . ?
C43B C44B 1.381(3) . ?
C44B C45B 1.370(3) . ?
C45B C46B 1.382(3) . ?
C51B C56B 1.392(3) . ?
C51B C52B 1.405(3) . ?
C52B C53B 1.372(3) . ?
C53B C54B 1.395(3) . ?
C54B C55B 1.389(4) . ?
C55B C56B 1.396(3) . ?
C61B C62B 1.393(3) . ?
C61B C66B 1.397(3) . ?
C62B C63B 1.386(3) . ?
C63B C64B 1.394(4) . ?
C64B C65B 1.376(4) . ?
C65B C66B 1.379(3) . ?
